data_1503852
loop_
_publ_author_name
'Jones, Regan A.'
'Krische, Michael J.'

_publ_section_title
;
 Asymmetric total synthesis of the iridoid beta-glucoside (+)-geniposide
 via phosphine organocatalysis.
;
_journal_issue 8
_journal_name_full 'Organic letters'
_journal_page_first 1849
_journal_page_last 1851
_journal_paper_doi 10.1021/ol900360h
_journal_volume 11
_journal_year 2009
_chemical_absolute_configuration ad
_chemical_formula_sum 'C13 H7 Cl2 N O4'
_chemical_formula_weight 312.10
_chemical_name_systematic
;
 ?
;
_space_group_IT_number 19
_symmetry_cell_setting orthorhombic
_symmetry_space_group_name_Hall 'P 2ac 2ab'
_symmetry_space_group_name_H-M 'P 21 21 21'
_atom_sites_solution_hydrogens geom
_atom_sites_solution_primary direct
_atom_sites_solution_secondary difmap
_audit_creation_method SHELXL-97
_cell_angle_alpha 90.00
_cell_angle_beta 90.00
_cell_angle_gamma 90.00
_cell_formula_units_Z 4
_cell_length_a 4.2660(5)
_cell_length_b 14.4142(16)
_cell_length_c 20.684(2)
_cell_measurement_reflns_used 1742
_cell_measurement_temperature 153(2)
_cell_measurement_theta_max 27.5
_cell_measurement_theta_min 1.0
_cell_volume 1271.9(2)
_computing_cell_refinement 'Collect software, Nonius B.V. 1998'
_computing_data_collection 'Collect software, Nonius B.V. 1998'
_computing_data_reduction
;
DENZO and Scalepack (Otwinoski and Minor, 1997)
;
_computing_molecular_graphics 'XP SHELXTL/PC, Siemens Analytical'
_computing_structure_refinement 'XL SHELXTL/PC, Siemens Analytical'
_computing_structure_solution
;

SIR97 - Altomare A., Burla M.C., Camalli M., Cascarano G.L., Giacovazzo C., 
Guagliardi A., Moliterni A.G.G., Polidori G.,Spagna R.
;
_diffrn_ambient_temperature 153(2)
_diffrn_measured_fraction_theta_full 0.994
_diffrn_measured_fraction_theta_max 0.994
_diffrn_measurement_device_type 'Nonius Kappa CCD'
_diffrn_measurement_method \w-scans
_diffrn_radiation_monochromator graphite
_diffrn_radiation_source 'fine-focus sealed tube'
_diffrn_radiation_type MoK\a
_diffrn_radiation_wavelength 0.7107
_diffrn_reflns_av_R_equivalents 0.0000
_diffrn_reflns_av_sigmaI/netI 0.1311
_diffrn_reflns_limit_h_max 5
_diffrn_reflns_limit_h_min -5
_diffrn_reflns_limit_k_max 18
_diffrn_reflns_limit_k_min -18
_diffrn_reflns_limit_l_max 26
_diffrn_reflns_limit_l_min -26
_diffrn_reflns_number 2899
_diffrn_reflns_theta_full 27.46
_diffrn_reflns_theta_max 27.46
_diffrn_reflns_theta_min 1.97
_exptl_absorpt_coefficient_mu 0.522
_exptl_absorpt_correction_T_max 0.983
_exptl_absorpt_correction_T_min 0.826
_exptl_absorpt_correction_type multi-scan
_exptl_crystal_colour colorless
_exptl_crystal_density_diffrn 1.630
_exptl_crystal_density_method 'not measured'
_exptl_crystal_description needle
_exptl_crystal_F_000 632
_exptl_crystal_size_max 0.43
_exptl_crystal_size_mid 0.07
_exptl_crystal_size_min 0.04
_refine_diff_density_max 0.309
_refine_diff_density_min -0.300
_refine_diff_density_rms 0.075
_refine_ls_abs_structure_details 'Flack H D (1983), Acta Cryst. A39, 876-881'
_refine_ls_abs_structure_Flack 0.00(11)
_refine_ls_extinction_method none
_refine_ls_goodness_of_fit_ref 1.134
_refine_ls_hydrogen_treatment constr
_refine_ls_matrix_type full
_refine_ls_number_parameters 182
_refine_ls_number_reflns 2899
_refine_ls_number_restraints 120
_refine_ls_restrained_S_all 1.119
_refine_ls_R_factor_all 0.1610
_refine_ls_R_factor_gt 0.0702
_refine_ls_shift/su_max 0.017
_refine_ls_shift/su_mean 0.003
_refine_ls_structure_factor_coef Fsqd
_refine_ls_weighting_details 'calc w=1/[\s^2^(Fo^2^)+(0.0233P)^2^+0.5332P] where P=(Fo^2^+2Fc^2^)/3'
_refine_ls_weighting_scheme calc
_refine_ls_wR_factor_gt 0.0895
_refine_ls_wR_factor_ref 0.1108
_reflns_number_gt 1713
_reflns_number_total 2899
_reflns_threshold_expression >2sigma(I)
_cod_data_source_file ol900360h_si_003.cif
_cod_data_source_block rj1105
_cod_depositor_comments
;
The following automatic conversions were performed:

'_symmetry_cell_setting' value 'Orthorhombic' changed to
'orthorhombic' according to
/home/saulius/struct/CIF-dictionaries/cif_core.dic dictionary named
'cif_core.dic' version 2.4.2 from 2011-04-26.

Automatic conversion script
Id: cif_fix_values 1715 2011-07-08 13:25:40Z adriana 
;
_cod_original_sg_symbol_H-M P212121
_cod_database_code 1503852

loop_
_symmetry_equiv_pos_as_xyz
'x, y, z'
'-x+1/2, -y, z+1/2'
'x+1/2, -y+1/2, -z'
'-x, y+1/2, -z+1/2'

loop_
_atom_site_label
_atom_site_type_symbol
_atom_site_fract_x
_atom_site_fract_y
_atom_site_fract_z
_atom_site_U_iso_or_equiv
_atom_site_adp_type
_atom_site_occupancy
_atom_site_symmetry_multiplicity
_atom_site_calc_flag
_atom_site_refinement_flags
Cl1 Cl 0.9636(3) 0.66102(7) 0.52756(5) 0.0467(4) Uani 1 1 d U
Cl2 Cl 0.5964(3) 0.53835(8) 0.62803(5) 0.0475(4) Uani 1 1 d U
O1 O 0.7530(7) 0.4346(2) 0.30514(13) 0.0431(9) Uani 1 1 d U
O2 O 0.1513(8) 0.2652(2) 0.44609(12) 0.0422(8) Uani 1 1 d U
O3 O 0.6363(7) 0.20175(17) 0.31434(12) 0.0379(8) Uani 1 1 d U
O4 O 0.6669(9) 0.1344(2) 0.15090(14) 0.0559(10) Uani 1 1 d U
N1 N 0.4404(9) 0.3325(2) 0.36345(13) 0.0312(8) Uani 1 1 d U
C2 C 0.6283(11) 0.4109(3) 0.35544(18) 0.0313(11) Uani 1 1 d U
C3 C 0.6446(11) 0.4553(3) 0.41999(17) 0.0299(10) Uani 1 1 d U
C4 C 0.7988(10) 0.5355(3) 0.43851(19) 0.0337(11) Uani 1 1 d U
H4 H 0.9139 0.5717 0.4083 0.040 Uiso 1 1 calc R
C5 C 0.7780(10) 0.5606(3) 0.50304(19) 0.0321(11) Uani 1 1 d U
C6 C 0.6053(11) 0.5072(3) 0.54697(17) 0.0328(10) Uani 1 1 d U
C7 C 0.4472(11) 0.4283(3) 0.52770(18) 0.0316(10) Uani 1 1 d U
H7 H 0.3286 0.3924 0.5575 0.038 Uiso 1 1 calc R
C8 C 0.4691(11) 0.4037(2) 0.46294(17) 0.0279(10) Uani 1 1 d U
C9 C 0.3282(11) 0.3240(3) 0.42776(18) 0.0313(11) Uani 1 1 d U
C10 C 0.3738(12) 0.2626(3) 0.31524(17) 0.0322(11) Uani 1 1 d U
H10 H 0.1863 0.2265 0.3297 0.039 Uiso 1 1 calc R
C11 C 0.3057(11) 0.3021(3) 0.25041(19) 0.0395(12) Uani 1 1 d U
H11 H 0.1905 0.3584 0.2475 0.047 Uiso 1 1 calc R
C12 C 0.4007(12) 0.2614(3) 0.19664(19) 0.0429(12) Uani 1 1 d U
H12 H 0.3584 0.2897 0.1561 0.051 Uiso 1 1 calc R
C13 C 0.5690(11) 0.1738(3) 0.1987(2) 0.0399(11) Uani 1 1 d U
C14 C 0.6091(13) 0.1323(3) 0.26491(19) 0.0444(12) Uani 1 1 d U
H14A H 0.4269 0.0921 0.2746 0.053 Uiso 1 1 calc R
H14B H 0.7993 0.0929 0.2653 0.053 Uiso 1 1 calc R

loop_
_atom_site_aniso_label
_atom_site_aniso_U_11
_atom_site_aniso_U_22
_atom_site_aniso_U_33
_atom_site_aniso_U_23
_atom_site_aniso_U_13
_atom_site_aniso_U_12
Cl1 0.0627(9) 0.0320(5) 0.0454(6) -0.0027(5) -0.0081(6) -0.0035(6)
Cl2 0.0693(10) 0.0458(6) 0.0275(5) -0.0040(5) -0.0005(6) 0.0015(7)
O1 0.044(2) 0.052(2) 0.0329(16) 0.0007(16) 0.0121(15) -0.0061(17)
O2 0.047(2) 0.0435(17) 0.0358(16) 0.0010(14) 0.0033(16) -0.0138(18)
O3 0.038(2) 0.0384(16) 0.0378(16) -0.0065(14) -0.0089(16) 0.0042(16)
O4 0.054(2) 0.065(2) 0.0486(19) -0.0211(17) 0.0146(18) 0.0012(19)
N1 0.031(2) 0.0368(18) 0.0258(17) -0.0039(16) 0.0007(17) -0.0064(19)
C2 0.028(3) 0.035(2) 0.031(2) -0.0007(19) -0.002(2) 0.006(2)
C3 0.030(3) 0.032(2) 0.028(2) 0.0014(19) 0.001(2) 0.007(2)
C4 0.031(3) 0.035(2) 0.035(2) 0.005(2) -0.001(2) 0.003(2)
C5 0.031(3) 0.027(2) 0.038(2) 0.004(2) -0.003(2) 0.007(2)
C6 0.037(3) 0.036(2) 0.026(2) -0.0014(18) -0.003(2) 0.013(2)
C7 0.034(3) 0.033(2) 0.028(2) 0.0031(19) 0.000(2) 0.006(2)
C8 0.028(3) 0.026(2) 0.030(2) 0.0025(18) 0.001(2) 0.0047(19)
C9 0.028(3) 0.038(2) 0.028(2) 0.005(2) -0.002(2) 0.005(2)
C10 0.030(3) 0.034(2) 0.032(2) -0.0020(19) -0.002(2) 0.002(2)
C11 0.044(3) 0.040(2) 0.035(2) -0.001(2) 0.000(2) 0.009(2)
C12 0.051(3) 0.048(3) 0.029(2) -0.001(2) -0.004(3) 0.001(3)
C13 0.032(3) 0.047(3) 0.041(2) -0.013(2) -0.002(2) -0.007(3)
C14 0.042(3) 0.040(2) 0.051(3) -0.010(2) -0.005(3) 0.005(3)

loop_
_atom_type_symbol
_atom_type_description
_atom_type_scat_dispersion_real
_atom_type_scat_dispersion_imag
_atom_type_scat_source
C C 0.0033 0.0016 'International Tables Vol C Tables 4.2.6.8 and 6.1.1.4'
H H 0.0000 0.0000 'International Tables Vol C Tables 4.2.6.8 and 6.1.1.4'
N N 0.0061 0.0033 'International Tables Vol C Tables 4.2.6.8 and 6.1.1.4'
O O 0.0106 0.0060 'International Tables Vol C Tables 4.2.6.8 and 6.1.1.4'
Cl Cl 0.1484 0.1585 'International Tables Vol C Tables 4.2.6.8 and 6.1.1.4'

loop_
_geom_angle_atom_site_label_1
_geom_angle_atom_site_label_2
_geom_angle_atom_site_label_3
_geom_angle
C10 O3 C14 112.0(3)
C2 N1 C9 112.0(3)
C2 N1 C10 126.5(3)
C9 N1 C10 121.4(3)
O1 C2 N1 125.4(3)
O1 C2 C3 128.9(4)
N1 C2 C3 105.7(3)
C8 C3 C4 122.0(3)
C8 C3 C2 108.7(4)
C4 C3 C2 129.2(4)
C3 C4 C5 117.0(4)
C3 C4 H4 121.5
C5 C4 H4 121.5
C4 C5 C6 121.0(4)
C4 C5 Cl1 118.2(3)
C6 C5 Cl1 120.8(3)
C7 C6 C5 121.5(3)
C7 C6 Cl2 118.7(3)
C5 C6 Cl2 119.8(3)
C6 C7 C8 117.1(4)
C6 C7 H7 121.4
C8 C7 H7 121.4
C3 C8 C7 121.3(4)
C3 C8 C9 108.7(3)
C7 C8 C9 130.0(4)
O2 C9 N1 124.8(4)
O2 C9 C8 130.3(4)
N1 C9 C8 104.9(4)
O3 C10 N1 106.5(3)
O3 C10 C11 112.3(4)
N1 C10 C11 113.2(3)
O3 C10 H10 108.3
N1 C10 H10 108.3
C11 C10 H10 108.3
C12 C11 C10 121.9(4)
C12 C11 H11 119.0
C10 C11 H11 119.0
C11 C12 C13 120.9(4)
C11 C12 H12 119.6
C13 C12 H12 119.6
O4 C13 C12 123.6(4)
O4 C13 C14 121.1(4)
C12 C13 C14 115.4(4)
O3 C14 C13 112.3(3)
O3 C14 H14A 109.1
C13 C14 H14A 109.1
O3 C14 H14B 109.1
C13 C14 H14B 109.1
H14A C14 H14B 107.9

loop_
_geom_bond_atom_site_label_1
_geom_bond_atom_site_label_2
_geom_bond_distance
Cl1 C5 1.726(4)
Cl2 C6 1.736(4)
O1 C2 1.218(5)
O2 C9 1.197(5)
O3 C10 1.422(5)
O3 C14 1.436(4)
O4 C13 1.214(5)
N1 C2 1.396(5)
N1 C9 1.419(5)
N1 C10 1.446(5)
C2 C3 1.482(5)
C3 C8 1.380(5)
C3 C4 1.384(5)
C4 C5 1.386(5)
C4 H4 0.9500
C5 C6 1.400(5)
C6 C7 1.382(5)
C7 C8 1.389(5)
C7 H7 0.9500
C8 C9 1.486(5)
C10 C11 1.486(5)
C10 H10 1.0000
C11 C12 1.322(5)
C11 H11 0.9500
C12 C13 1.453(6)
C12 H12 0.9500
C13 C14 1.505(5)
C14 H14A 0.9900
C14 H14B 0.9900

loop_
_geom_torsion_atom_site_label_1
_geom_torsion_atom_site_label_2
_geom_torsion_atom_site_label_3
_geom_torsion_atom_site_label_4
_geom_torsion
C9 N1 C2 O1 -179.7(4)
C10 N1 C2 O1 3.8(7)
C9 N1 C2 C3 1.4(4)
C10 N1 C2 C3 -175.1(4)
O1 C2 C3 C8 -179.3(5)
N1 C2 C3 C8 -0.4(5)
O1 C2 C3 C4 1.7(8)
N1 C2 C3 C4 -179.5(4)
C8 C3 C4 C5 1.9(6)
C2 C3 C4 C5 -179.1(4)
C3 C4 C5 C6 -0.6(6)
C3 C4 C5 Cl1 -179.2(3)
C4 C5 C6 C7 -0.6(6)
Cl1 C5 C6 C7 177.9(3)
C4 C5 C6 Cl2 177.6(3)
Cl1 C5 C6 Cl2 -3.8(5)
C5 C6 C7 C8 0.5(6)
Cl2 C6 C7 C8 -177.7(3)
C4 C3 C8 C7 -2.1(7)
C2 C3 C8 C7 178.7(4)
C4 C3 C8 C9 178.5(4)
C2 C3 C8 C9 -0.7(5)
C6 C7 C8 C3 0.8(6)
C6 C7 C8 C9 -179.9(4)
C2 N1 C9 O2 176.4(4)
C10 N1 C9 O2 -6.9(6)
C2 N1 C9 C8 -1.8(4)
C10 N1 C9 C8 174.9(4)
C3 C8 C9 O2 -176.5(4)
C7 C8 C9 O2 4.1(8)
C3 C8 C9 N1 1.5(5)
C7 C8 C9 N1 -177.9(4)
C14 O3 C10 N1 -176.0(3)
C14 O3 C10 C11 -51.6(4)
C2 N1 C10 O3 80.8(4)
C9 N1 C10 O3 -95.4(4)
C2 N1 C10 C11 -43.0(6)
C9 N1 C10 C11 140.8(4)
O3 C10 C11 C12 22.3(6)
N1 C10 C11 C12 142.9(5)
C10 C11 C12 C13 1.9(7)
C11 C12 C13 O4 -178.4(5)
C11 C12 C13 C14 3.1(6)
C10 O3 C14 C13 57.1(5)
O4 C13 C14 O3 149.4(4)
C12 C13 C14 O3 -32.1(6)
